data_7019971
loop_
_publ_author_name
'Kan, Wei-Qiu'
'Yang, Jin'
'Liu, Ying-Ying'
'Ma, Jian-Fang'

_publ_section_title
;
 Inorganic-organic hybrid compounds based on octamolybdates and
 multidentate N-donor ligand: syntheses, structures, photoluminescence and
 photocatalysis.
;
_journal_issue 36
_journal_name_full 'Dalton transactions (Cambridge, England : 2003)'
_journal_page_first 11062
_journal_page_last 11073
_journal_paper_doi 10.1039/c2dt30755c
_journal_volume 41
_journal_year 2012
_chemical_formula_moiety 'C15 H13 Ag Mo4 N8 O13'
_chemical_formula_sum 'C15 H13 Ag Mo4 N8 O13'
_chemical_formula_weight 1004.96
_chemical_name_systematic
;
?
;
_space_group_IT_number 2
_symmetry_cell_setting triclinic
_symmetry_space_group_name_Hall '-P 1'
_symmetry_space_group_name_H-M 'P -1'
_atom_sites_solution_hydrogens geom
_atom_sites_solution_primary direct
_atom_sites_solution_secondary difmap
_audit_creation_method SHELXL-97
_cell_angle_alpha 70.569(5)
_cell_angle_beta 81.363(5)
_cell_angle_gamma 62.203(5)
_cell_formula_units_Z 2
_cell_length_a 9.927(5)
_cell_length_b 10.396(5)
_cell_length_c 14.448(5)
_cell_measurement_reflns_used 3513
_cell_measurement_temperature 293(2)
_cell_measurement_theta_max 29.2113
_cell_measurement_theta_min 2.9840
_cell_volume 1243.8(10)
_computing_cell_refinement CrysAlis
_computing_data_collection 'CrysAlis (Oxford Diffraction, 2006)'
_computing_data_reduction CrysAlis
_computing_structure_refinement 'SHELXL-97 (Sheldrick, 2008)'
_computing_structure_solution 'SHELXL-97 (Sheldrick, 2008)'
_diffrn_ambient_temperature 293(2)
_diffrn_detector_area_resol_mean 10.0
_diffrn_measured_fraction_theta_full 0.994
_diffrn_measured_fraction_theta_max 0.994
_diffrn_measurement_device_type 'Oxford Diffraction Gemini R Ultra'
_diffrn_measurement_method '\w scan'
_diffrn_radiation_monochromator graphite
_diffrn_radiation_source 'fine-focus sealed tube'
_diffrn_radiation_type MoK\a
_diffrn_radiation_wavelength 0.71069
_diffrn_reflns_av_R_equivalents 0.0267
_diffrn_reflns_av_sigmaI/netI 0.0483
_diffrn_reflns_limit_h_max 11
_diffrn_reflns_limit_h_min -11
_diffrn_reflns_limit_k_max 11
_diffrn_reflns_limit_k_min -12
_diffrn_reflns_limit_l_max 17
_diffrn_reflns_limit_l_min -15
_diffrn_reflns_number 7842
_diffrn_reflns_theta_full 25.35
_diffrn_reflns_theta_max 25.35
_diffrn_reflns_theta_min 2.99
_exptl_absorpt_coefficient_mu 2.817
_exptl_absorpt_correction_T_max 0.6310
_exptl_absorpt_correction_T_min 0.5761
_exptl_absorpt_correction_type multi-scan
_exptl_absorpt_process_details
;
CrysAlis (Oxford Diffraction, 2006)
;
_exptl_crystal_colour colorless
_exptl_crystal_density_diffrn 2.683
_exptl_crystal_density_method 'not measured'
_exptl_crystal_description block
_exptl_crystal_F_000 956
_exptl_crystal_size_max 0.22
_exptl_crystal_size_mid 0.21
_exptl_crystal_size_min 0.18
_refine_diff_density_max 0.619
_refine_diff_density_min -0.782
_refine_diff_density_rms 0.145
_refine_ls_extinction_method none
_refine_ls_goodness_of_fit_ref 1.050
_refine_ls_hydrogen_treatment constr
_refine_ls_matrix_type full
_refine_ls_number_parameters 370
_refine_ls_number_reflns 4534
_refine_ls_number_restraints 0
_refine_ls_restrained_S_all 1.050
_refine_ls_R_factor_all 0.0471
_refine_ls_R_factor_gt 0.0327
_refine_ls_shift/su_max 0.000
_refine_ls_shift/su_mean 0.000
_refine_ls_structure_factor_coef Fsqd
_refine_ls_weighting_details 'calc w=1/[\s^2^(Fo^2^)+(0.0287P)^2^+0.0439P] where P=(Fo^2^+2Fc^2^)/3'
_refine_ls_weighting_scheme calc
_refine_ls_wR_factor_gt 0.0670
_refine_ls_wR_factor_ref 0.0748
_reflns_number_gt 3617
_reflns_number_total 4534
_reflns_threshold_expression >2\s(I)
_cod_data_source_file c2dt30755c.txt
_cod_data_source_block compound-6
_cod_original_sg_symbol_Hall '-p 1'
_cod_original_sg_symbol_H-M p-1
_cod_database_code 7019971

loop_
_symmetry_equiv_pos_as_xyz
'x, y, z'
'-x, -y, -z'

loop_
_atom_site_label
_atom_site_type_symbol
_atom_site_fract_x
_atom_site_fract_y
_atom_site_fract_z
_atom_site_U_iso_or_equiv
_atom_site_adp_type
_atom_site_occupancy
_atom_site_symmetry_multiplicity
_atom_site_calc_flag
_atom_site_refinement_flags
Ag1 Ag -0.03262(5) 0.34051(6) -0.05262(3) 0.04513(15) Uani 1 1 d .
Mo1 Mo 0.18480(5) 0.04899(5) 0.17095(3) 0.02285(12) Uani 1 1 d .
Mo2 Mo 0.33705(5) 0.27600(5) 0.05029(3) 0.01997(12) Uani 1 1 d .
Mo3 Mo 0.43231(4) 0.11881(5) -0.12067(3) 0.01625(11) Uani 1 1 d .
Mo4 Mo 0.72016(5) 0.10398(5) 0.00754(3) 0.01955(12) Uani 1 1 d .
C1 C -0.0556(6) 0.3196(7) -0.2607(4) 0.0304(13) Uani 1 1 d .
H1 H -0.0159 0.2146 -0.2322 0.037 Uiso 1 1 calc R
C2 C -0.1432(6) 0.5537(7) -0.2748(4) 0.0268(13) Uani 1 1 d .
H2 H -0.1773 0.6462 -0.2623 0.032 Uiso 1 1 calc R
C3 C -0.1762(6) 0.6509(6) -0.4584(4) 0.0291(13) Uani 1 1 d .
H3A H -0.0853 0.6323 -0.4984 0.035 Uiso 1 1 calc R
H3B H -0.2135 0.7510 -0.4504 0.035 Uiso 1 1 calc R
C4 C -0.4457(6) 0.7161(6) -0.5031(3) 0.0248(12) Uani 1 1 d .
C5 C -0.5397(6) 0.8184(6) -0.4450(4) 0.0288(13) Uani 1 1 d .
C6 C -0.6954(7) 0.8891(8) -0.4533(5) 0.0432(16) Uani 1 1 d .
H6 H -0.7434 0.8748 -0.4969 0.052 Uiso 1 1 calc R
C7 C -0.7796(7) 0.9825(8) -0.3950(5) 0.0519(18) Uani 1 1 d .
H7 H -0.8855 1.0289 -0.3968 0.062 Uiso 1 1 calc R
C8 C -0.7043(8) 1.0050(8) -0.3352(5) 0.0519(19) Uani 1 1 d .
H8 H -0.7580 1.0687 -0.2964 0.062 Uiso 1 1 calc R
C9 C -0.5495(7) 0.9333(7) -0.3330(4) 0.0472(18) Uani 1 1 d .
H9 H -0.4994 0.9502 -0.2922 0.057 Uiso 1 1 calc R
C10 C -0.3756(6) 0.5845(6) -0.6003(4) 0.0288(13) Uani 1 1 d .
C11 C -0.3822(6) 0.5210(6) -0.6751(4) 0.0236(12) Uani 1 1 d .
C12 C -0.2536(6) 0.4289(7) -0.7151(4) 0.0352(14) Uani 1 1 d .
H12 H -0.1581 0.4011 -0.6923 0.042 Uiso 1 1 calc R
C13 C -0.2648(6) 0.3774(7) -0.7885(4) 0.0355(14) Uani 1 1 d .
H13 H -0.1778 0.3137 -0.8149 0.043 Uiso 1 1 calc R
C14 C -0.5306(6) 0.5090(6) -0.7853(4) 0.0300(13) Uani 1 1 d .
H14 H -0.6243 0.5361 -0.8104 0.036 Uiso 1 1 calc R
C15 C -0.5237(6) 0.5604(6) -0.7108(4) 0.0271(12) Uani 1 1 d .
H15 H -0.6128 0.6211 -0.6844 0.032 Uiso 1 1 calc R
N1 N -0.0924(5) 0.4190(5) -0.2081(3) 0.0283(11) Uani 1 1 d .
N2 N -0.0815(5) 0.3859(5) -0.3551(3) 0.0303(11) Uani 1 1 d .
N3 N -0.1381(4) 0.5368(5) -0.3630(3) 0.0245(10) Uani 1 1 d .
N4 N -0.2914(5) 0.6482(5) -0.5079(3) 0.0259(10) Uani 1 1 d .
N5 N -0.2433(5) 0.5617(5) -0.5708(3) 0.0297(11) Uani 1 1 d .
N6 N -0.5011(5) 0.6777(5) -0.5615(3) 0.0288(11) Uani 1 1 d .
N7 N -0.4660(5) 0.8401(6) -0.3863(3) 0.0384(13) Uani 1 1 d .
N8 N -0.4024(5) 0.4203(5) -0.8211(3) 0.0306(11) Uani 1 1 d .
H8A H -0.4086 0.3890 -0.8677 0.037 Uiso 1 1 calc R
O1 O 0.0240(4) 0.1865(4) 0.1020(3) 0.0322(9) Uani 1 1 d .
O2 O 0.1202(4) 0.0037(5) 0.2864(3) 0.0420(11) Uani 1 1 d .
O3 O 0.2620(4) 0.1886(4) 0.1707(2) 0.0240(8) Uani 1 1 d .
O4 O 0.1722(4) 0.4028(4) -0.0149(3) 0.0315(9) Uani 1 1 d .
O5 O 0.3923(4) 0.3861(4) 0.0839(3) 0.0329(9) Uani 1 1 d .
O6 O 0.5707(3) 0.0720(4) 0.1090(2) 0.0177(7) Uani 1 1 d .
O7 O 0.4752(3) 0.2413(4) -0.0638(2) 0.0192(7) Uani 1 1 d .
O8 O 0.2671(4) 0.2466(4) -0.1804(2) 0.0274(9) Uani 1 1 d .
O9 O 0.5729(4) 0.1057(4) -0.2118(2) 0.0226(8) Uani 1 1 d .
O10 O 0.6528(3) -0.0667(4) -0.0236(2) 0.0173(7) Uani 1 1 d .
O11 O 0.7096(4) 0.2669(4) 0.0185(3) 0.0318(9) Uani 1 1 d .
O12 O 0.7810(4) 0.1160(4) -0.1251(2) 0.0248(8) Uani 1 1 d .
O13 O 0.8796(4) -0.0399(4) 0.0703(3) 0.0305(9) Uani 1 1 d .

loop_
_atom_site_aniso_label
_atom_site_aniso_U_11
_atom_site_aniso_U_22
_atom_site_aniso_U_33
_atom_site_aniso_U_23
_atom_site_aniso_U_13
_atom_site_aniso_U_12
Ag1 0.0446(3) 0.0481(3) 0.0290(2) -0.0099(2) -0.0102(2) -0.0078(2)
Mo1 0.0180(2) 0.0264(3) 0.0226(2) -0.0093(2) 0.00415(18) -0.0086(2)
Mo2 0.0187(2) 0.0162(2) 0.0253(2) -0.01072(19) 0.00015(18) -0.00502(19)
Mo3 0.0166(2) 0.0152(2) 0.0159(2) -0.00432(17) -0.00176(17) -0.00593(18)
Mo4 0.0176(2) 0.0195(3) 0.0243(2) -0.00734(19) -0.00064(18) -0.00968(19)
C1 0.026(3) 0.028(3) 0.034(3) -0.011(3) 0.003(2) -0.009(3)
C2 0.023(3) 0.035(4) 0.024(3) -0.016(3) 0.001(2) -0.010(3)
C3 0.038(3) 0.028(3) 0.025(3) -0.009(2) 0.000(2) -0.017(3)
C4 0.037(3) 0.022(3) 0.015(2) -0.003(2) -0.002(2) -0.013(3)
C5 0.034(3) 0.026(3) 0.025(3) -0.009(2) 0.005(2) -0.012(3)
C6 0.040(4) 0.048(4) 0.044(4) -0.025(3) 0.010(3) -0.017(3)
C7 0.037(4) 0.047(5) 0.065(5) -0.023(4) 0.014(3) -0.013(3)
C8 0.060(4) 0.050(5) 0.041(4) -0.027(3) 0.005(3) -0.013(4)
C9 0.051(4) 0.048(4) 0.035(3) -0.025(3) -0.001(3) -0.007(3)
C10 0.037(3) 0.026(3) 0.021(3) -0.006(2) -0.001(2) -0.013(3)
C11 0.031(3) 0.018(3) 0.025(3) -0.006(2) 0.003(2) -0.015(2)
C12 0.029(3) 0.039(4) 0.040(3) -0.020(3) -0.004(3) -0.010(3)
C13 0.031(3) 0.039(4) 0.043(3) -0.029(3) 0.009(3) -0.013(3)
C14 0.036(3) 0.028(3) 0.031(3) -0.010(3) -0.005(3) -0.016(3)
C15 0.026(3) 0.026(3) 0.031(3) -0.013(2) 0.005(2) -0.012(2)
N1 0.022(2) 0.035(3) 0.023(2) -0.011(2) -0.0015(19) -0.007(2)
N2 0.034(3) 0.030(3) 0.027(2) -0.012(2) 0.000(2) -0.013(2)
N3 0.025(2) 0.025(3) 0.025(2) -0.013(2) 0.0024(19) -0.008(2)
N4 0.032(3) 0.027(3) 0.021(2) -0.011(2) -0.003(2) -0.011(2)
N5 0.031(3) 0.034(3) 0.023(2) -0.015(2) 0.003(2) -0.011(2)
N6 0.034(3) 0.029(3) 0.026(2) -0.010(2) 0.000(2) -0.015(2)
N7 0.037(3) 0.041(3) 0.029(3) -0.020(2) -0.003(2) -0.004(2)
N8 0.042(3) 0.036(3) 0.027(2) -0.015(2) 0.002(2) -0.024(2)
O1 0.0233(19) 0.033(2) 0.037(2) -0.0142(18) 0.0003(17) -0.0073(17)
O2 0.037(2) 0.055(3) 0.028(2) -0.011(2) 0.0121(18) -0.020(2)
O3 0.0225(18) 0.030(2) 0.0216(18) -0.0141(16) 0.0045(15) -0.0106(16)
O4 0.0246(19) 0.026(2) 0.038(2) -0.0115(18) -0.0020(17) -0.0049(17)
O5 0.031(2) 0.025(2) 0.050(2) -0.0238(19) -0.0016(18) -0.0097(18)
O6 0.0170(16) 0.0182(19) 0.0217(17) -0.0112(15) 0.0011(14) -0.0078(15)
O7 0.0187(17) 0.0161(19) 0.0257(18) -0.0090(15) 0.0017(14) -0.0088(15)
O8 0.0219(18) 0.027(2) 0.030(2) -0.0047(17) -0.0071(16) -0.0088(16)
O9 0.0236(18) 0.023(2) 0.0192(17) -0.0060(15) 0.0009(15) -0.0090(16)
O10 0.0149(16) 0.0177(19) 0.0196(17) -0.0080(14) 0.0014(14) -0.0064(14)
O11 0.033(2) 0.027(2) 0.043(2) -0.0143(18) -0.0021(18) -0.0159(18)
O12 0.0241(18) 0.028(2) 0.0254(19) -0.0065(16) 0.0034(15) -0.0157(17)
O13 0.0253(19) 0.030(2) 0.036(2) -0.0073(18) -0.0048(17) -0.0120(18)

loop_
_atom_type_symbol
_atom_type_description
_atom_type_scat_dispersion_real
_atom_type_scat_dispersion_imag
_atom_type_scat_source
C C 0.0033 0.0016 'International Tables Vol C Tables 4.2.6.8 and 6.1.1.4'
H H 0.0000 0.0000 'International Tables Vol C Tables 4.2.6.8 and 6.1.1.4'
N N 0.0061 0.0033 'International Tables Vol C Tables 4.2.6.8 and 6.1.1.4'
O O 0.0106 0.0060 'International Tables Vol C Tables 4.2.6.8 and 6.1.1.4'
Mo Mo -1.6832 0.6857 'International Tables Vol C Tables 4.2.6.8 and 6.1.1.4'
Ag Ag -0.8971 1.1015 'International Tables Vol C Tables 4.2.6.8 and 6.1.1.4'

loop_
_geom_angle_atom_site_label_1
_geom_angle_atom_site_label_2
_geom_angle_atom_site_label_3
_geom_angle
_geom_angle_site_symmetry_1
_geom_angle_site_symmetry_3
N1 Ag1 O1 159.14(16) . .
N1 Ag1 O4 114.90(15) . .
O1 Ag1 O4 81.12(13) . .
O2 Mo1 O1 104.75(18) . .
O2 Mo1 O12 103.95(19) . 2_655
O1 Mo1 O12 98.19(15) . 2_655
O2 Mo1 O3 103.90(17) . .
O1 Mo1 O3 95.35(16) . .
O12 Mo1 O3 144.64(14) 2_655 .
O2 Mo1 O9 94.41(15) . 2_655
O1 Mo1 O9 160.72(16) . 2_655
O12 Mo1 O9 78.88(13) 2_655 2_655
O3 Mo1 O9 77.67(14) . 2_655
O2 Mo1 O10 164.47(15) . 2_655
O1 Mo1 O10 90.74(15) . 2_655
O12 Mo1 O10 74.22(13) 2_655 2_655
O3 Mo1 O10 73.09(12) . 2_655
O9 Mo1 O10 70.07(11) 2_655 2_655
O5 Mo2 O4 104.47(17) . .
O5 Mo2 O3 101.26(17) . .
O4 Mo2 O3 101.66(16) . .
O5 Mo2 O7 99.24(16) . .
O4 Mo2 O7 97.53(15) . .
O3 Mo2 O7 147.29(14) . .
O5 Mo2 O10 159.91(14) . 2_655
O4 Mo2 O10 95.18(14) . 2_655
O3 Mo2 O10 78.43(13) . 2_655
O7 Mo2 O10 73.64(12) . 2_655
O5 Mo2 O6 87.48(14) . .
O4 Mo2 O6 165.25(13) . .
O3 Mo2 O6 84.07(13) . .
O7 Mo2 O6 71.63(12) . .
O10 Mo2 O6 72.46(11) 2_655 .
O5 Mo2 Mo3 134.53(14) . .
O4 Mo2 Mo3 86.27(12) . .
O3 Mo2 Mo3 119.96(10) . .
O7 Mo2 Mo3 35.30(9) . .
O10 Mo2 Mo3 41.53(8) 2_655 .
O6 Mo2 Mo3 79.13(7) . .
O8 Mo3 O9 104.97(16) . .
O8 Mo3 O7 102.11(15) . .
O9 Mo3 O7 96.14(15) . .
O8 Mo3 O6 101.00(15) . 2_655
O9 Mo3 O6 96.37(15) . 2_655
O7 Mo3 O6 149.81(13) . 2_655
O8 Mo3 O10 99.19(15) . 2_655
O9 Mo3 O10 155.84(13) . 2_655
O7 Mo3 O10 78.57(13) . 2_655
O6 Mo3 O10 78.80(13) 2_655 2_655
O8 Mo3 O10 174.86(15) . .
O9 Mo3 O10 80.10(13) . .
O7 Mo3 O10 77.88(12) . .
O6 Mo3 O10 77.38(12) 2_655 .
O10 Mo3 O10 75.74(12) 2_655 .
O8 Mo3 Mo2 91.17(12) . .
O9 Mo3 Mo2 132.48(11) . .
O7 Mo3 Mo2 36.37(10) . .
O6 Mo3 Mo2 124.43(9) 2_655 .
O10 Mo3 Mo2 45.66(9) 2_655 .
O10 Mo3 Mo2 85.84(7) . .
O8 Mo3 Mo4 89.90(13) . 2_655
O9 Mo3 Mo4 131.96(11) . 2_655
O7 Mo3 Mo4 125.51(10) . 2_655
O6 Mo3 Mo4 35.59(9) 2_655 2_655
O10 Mo3 Mo4 46.96(8) 2_655 2_655
O10 Mo3 Mo4 86.00(9) . 2_655
Mo2 Mo3 Mo4 91.43(3) . 2_655
O13 Mo4 O11 105.54(17) . .
O13 Mo4 O12 102.14(16) . .
O11 Mo4 O12 102.71(17) . .
O13 Mo4 O6 97.08(16) . .
O11 Mo4 O6 99.85(16) . .
O12 Mo4 O6 145.02(13) . .
O13 Mo4 O10 92.36(14) . .
O11 Mo4 O10 161.47(14) . .
O12 Mo4 O10 77.56(13) . .
O6 Mo4 O10 72.68(12) . .
O13 Mo4 O7 161.80(15) . .
O11 Mo4 O7 90.42(14) . .
O12 Mo4 O7 82.31(12) . .
O6 Mo4 O7 71.10(12) . .
O10 Mo4 O7 71.18(11) . .
O13 Mo4 Mo3 84.04(13) . 2_655
O11 Mo4 Mo3 134.57(13) . 2_655
O12 Mo4 Mo3 118.81(10) . 2_655
O6 Mo4 Mo3 34.83(9) . 2_655
O10 Mo4 Mo3 41.25(8) . 2_655
O7 Mo4 Mo3 78.44(9) . 2_655
N2 C1 N1 113.7(5) . .
N2 C1 H1 123.1 . .
N1 C1 H1 123.1 . .
N1 C2 N3 109.4(5) . .
N1 C2 H2 125.3 . .
N3 C2 H2 125.3 . .
N3 C3 N4 111.3(4) . .
N3 C3 H3A 109.4 . .
N4 C3 H3A 109.4 . .
N3 C3 H3B 109.4 . .
N4 C3 H3B 109.4 . .
H3A C3 H3B 108.0 . .
N6 C4 N4 109.1(4) . .
N6 C4 C5 124.0(5) . .
N4 C4 C5 126.8(4) . .
N7 C5 C6 122.8(5) . .
N7 C5 C4 116.6(5) . .
C6 C5 C4 120.6(5) . .
C5 C6 C7 118.4(6) . .
C5 C6 H6 120.8 . .
C7 C6 H6 120.8 . .
C8 C7 C6 118.7(6) . .
C8 C7 H7 120.6 . .
C6 C7 H7 120.6 . .
C9 C8 C7 119.2(6) . .
C9 C8 H8 120.4 . .
C7 C8 H8 120.4 . .
N7 C9 C8 123.4(6) . .
N7 C9 H9 118.3 . .
C8 C9 H9 118.3 . .
N5 C10 N6 115.3(4) . .
N5 C10 C11 121.3(5) . .
N6 C10 C11 123.2(4) . .
C12 C11 C15 118.2(4) . .
C12 C11 C10 122.5(5) . .
C15 C11 C10 119.3(5) . .
C11 C12 C13 120.6(5) . .
C11 C12 H12 119.7 . .
C13 C12 H12 119.7 . .
N8 C13 C12 118.8(5) . .
N8 C13 H13 120.6 . .
C12 C13 H13 120.6 . .
N8 C14 C15 119.5(5) . .
N8 C14 H14 120.3 . .
C15 C14 H14 120.3 . .
C14 C15 C11 119.6(5) . .
C14 C15 H15 120.2 . .
C11 C15 H15 120.2 . .
C2 N1 C1 104.0(4) . .
C2 N1 Ag1 133.3(4) . .
C1 N1 Ag1 121.9(4) . .
C1 N2 N3 102.8(4) . .
C2 N3 N2 110.1(4) . .
C2 N3 C3 129.4(5) . .
N2 N3 C3 120.4(4) . .
C4 N4 N5 110.4(4) . .
C4 N4 C3 131.7(4) . .
N5 N4 C3 117.9(4) . .
C10 N5 N4 101.3(4) . .
C4 N6 C10 103.9(4) . .
C5 N7 C9 117.5(5) . .
C14 N8 C13 123.3(4) . .
C14 N8 H8A 118.4 . .
C13 N8 H8A 118.4 . .
Mo1 O1 Ag1 137.8(2) . .
Mo2 O3 Mo1 117.35(15) . .
Mo2 O4 Ag1 126.39(19) . .
Mo3 O6 Mo4 109.58(14) 2_655 .
Mo3 O6 Mo2 109.86(13) 2_655 .
Mo4 O6 Mo2 104.95(14) . .
Mo3 O7 Mo2 108.32(15) . .
Mo3 O7 Mo4 110.95(14) . .
Mo2 O7 Mo4 103.51(13) . .
Mo3 O9 Mo1 119.65(16) . 2_655
Mo3 O10 Mo2 92.81(13) 2_655 2_655
Mo3 O10 Mo4 91.78(10) 2_655 .
Mo2 O10 Mo4 163.13(14) 2_655 .
Mo3 O10 Mo3 104.26(13) 2_655 .
Mo2 O10 Mo3 97.29(11) 2_655 .
Mo4 O10 Mo3 97.29(12) . .
Mo3 O10 Mo1 165.53(14) 2_655 2_655
Mo2 O10 Mo1 86.49(10) 2_655 2_655
Mo4 O10 Mo1 85.03(11) . 2_655
Mo3 O10 Mo1 90.16(11) . 2_655
Mo4 O12 Mo1 118.05(19) . 2_655

loop_
_geom_bond_atom_site_label_1
_geom_bond_atom_site_label_2
_geom_bond_distance
_geom_bond_site_symmetry_2
Ag1 N1 2.189(4) .
Ag1 O1 2.242(4) .
Ag1 O4 2.577(4) .
Mo1 O2 1.689(4) .
Mo1 O1 1.728(3) .
Mo1 O12 1.908(3) 2_655
Mo1 O3 1.931(4) .
Mo1 O9 2.215(3) 2_655
Mo1 O10 2.480(3) 2_655
Mo2 O5 1.698(3) .
Mo2 O4 1.712(3) .
Mo2 O3 1.897(4) .
Mo2 O7 1.996(3) .
Mo2 O10 2.288(3) 2_655
Mo2 O6 2.325(3) .
Mo2 Mo3 3.1950(11) .
Mo3 O8 1.683(3) .
Mo3 O9 1.757(3) .
Mo3 O7 1.945(3) .
Mo3 O6 1.949(3) 2_655
Mo3 O10 2.121(3) 2_655
Mo3 O10 2.380(3) .
Mo3 Mo4 3.2147(12) 2_655
Mo4 O13 1.699(3) .
Mo4 O11 1.707(4) .
Mo4 O12 1.902(3) .
Mo4 O6 1.986(3) .
Mo4 O10 2.351(3) .
Mo4 O7 2.356(3) .
Mo4 Mo3 3.2147(12) 2_655
C1 N2 1.309(7) .
C1 N1 1.367(7) .
C1 H1 0.9300 .
C2 N1 1.316(7) .
C2 N3 1.335(6) .
C2 H2 0.9300 .
C3 N3 1.449(7) .
C3 N4 1.452(6) .
C3 H3A 0.9700 .
C3 H3B 0.9700 .
C4 N6 1.320(6) .
C4 N4 1.357(7) .
C4 C5 1.463(7) .
C5 N7 1.331(6) .
C5 C6 1.372(8) .
C6 C7 1.388(8) .
C6 H6 0.9300 .
C7 C8 1.361(8) .
C7 H7 0.9300 .
C8 C9 1.359(9) .
C8 H8 0.9300 .
C9 N7 1.332(7) .
C9 H9 0.9300 .
C10 N5 1.333(6) .
C10 N6 1.353(7) .
C10 C11 1.463(6) .
C11 C12 1.374(7) .
C11 C15 1.396(7) .
C12 C13 1.376(7) .
C12 H12 0.9300 .
C13 N8 1.331(6) .
C13 H13 0.9300 .
C14 N8 1.328(7) .
C14 C15 1.373(7) .
C14 H14 0.9300 .
C15 H15 0.9300 .
N2 N3 1.366(6) .
N4 N5 1.370(5) .
N8 H8A 0.8600 .
O6 Mo3 1.949(3) 2_655
O9 Mo1 2.215(3) 2_655
O10 Mo3 2.121(3) 2_655
O10 Mo2 2.288(3) 2_655
O10 Mo1 2.480(3) 2_655
O12 Mo1 1.908(3) 2_655

loop_
_geom_hbond_atom_site_label_D
_geom_hbond_atom_site_label_H
_geom_hbond_atom_site_label_A
_geom_hbond_distance_DH
_geom_hbond_distance_HA
_geom_hbond_distance_DA
_geom_hbond_angle_DHA
_geom_hbond_site_symmetry_A
N8 H8A O11 0.86 2.26 3.029(5) 148.9 1_454

loop_
_geom_torsion_atom_site_label_1
_geom_torsion_atom_site_label_2
_geom_torsion_atom_site_label_3
_geom_torsion_atom_site_label_4
_geom_torsion
_geom_torsion_site_symmetry_1
_geom_torsion_site_symmetry_4
O5 Mo2 Mo3 O8 -107.1(2) . .
O4 Mo2 Mo3 O8 -0.40(18) . .
O3 Mo2 Mo3 O8 100.91(17) . .
O7 Mo2 Mo3 O8 -109.0(2) . .
O10 Mo2 Mo3 O8 101.73(17) 2_655 .
O6 Mo2 Mo3 O8 177.49(15) . .
O5 Mo2 Mo3 O9 4.6(2) . .
O4 Mo2 Mo3 O9 111.3(2) . .
O3 Mo2 Mo3 O9 -147.43(18) . .
O7 Mo2 Mo3 O9 2.6(2) . .
O10 Mo2 Mo3 O9 -146.62(18) 2_655 .
O6 Mo2 Mo3 O9 -70.86(17) . .
O5 Mo2 Mo3 O7 1.9(2) . .
O4 Mo2 Mo3 O7 108.6(2) . .
O3 Mo2 Mo3 O7 -150.06(19) . .
O10 Mo2 Mo3 O7 -149.2(2) 2_655 .
O6 Mo2 Mo3 O7 -73.48(18) . .
O5 Mo2 Mo3 O6 148.7(2) . 2_655
O4 Mo2 Mo3 O6 -104.62(17) . 2_655
O3 Mo2 Mo3 O6 -3.31(15) . 2_655
O7 Mo2 Mo3 O6 146.76(19) . 2_655
O10 Mo2 Mo3 O6 -2.49(14) 2_655 2_655
O6 Mo2 Mo3 O6 73.27(15) . 2_655
O5 Mo2 Mo3 O10 151.2(2) . 2_655
O4 Mo2 Mo3 O10 -102.13(17) . 2_655
O3 Mo2 Mo3 O10 -0.82(15) . 2_655
O7 Mo2 Mo3 O10 149.2(2) . 2_655
O6 Mo2 Mo3 O10 75.76(14) . 2_655
O5 Mo2 Mo3 O10 77.10(19) . .
O4 Mo2 Mo3 O10 -176.22(16) . .
O3 Mo2 Mo3 O10 -74.91(14) . .
O7 Mo2 Mo3 O10 75.15(18) . .
O10 Mo2 Mo3 O10 -74.09(15) 2_655 .
O6 Mo2 Mo3 O10 1.67(11) . .
O5 Mo2 Mo3 Mo4 162.99(17) . 2_655
O4 Mo2 Mo3 Mo4 -90.33(14) . 2_655
O3 Mo2 Mo3 Mo4 10.98(11) . 2_655
O7 Mo2 Mo3 Mo4 161.04(15) . 2_655
O10 Mo2 Mo3 Mo4 11.80(11) 2_655 2_655
O6 Mo2 Mo3 Mo4 87.56(9) . 2_655
N6 C4 C5 N7 177.1(5) . .
N4 C4 C5 N7 -4.2(8) . .
N6 C4 C5 C6 -4.1(9) . .
N4 C4 C5 C6 174.6(6) . .
N7 C5 C6 C7 -2.6(10) . .
C4 C5 C6 C7 178.6(6) . .
C5 C6 C7 C8 2.7(11) . .
C6 C7 C8 C9 -1.2(11) . .
C7 C8 C9 N7 -0.4(12) . .
N5 C10 C11 C12 3.4(9) . .
N6 C10 C11 C12 178.7(6) . .
N5 C10 C11 C15 -173.6(5) . .
N6 C10 C11 C15 1.7(8) . .
C15 C11 C12 C13 0.1(9) . .
C10 C11 C12 C13 -176.9(6) . .
C11 C12 C13 N8 1.0(9) . .
N8 C14 C15 C11 1.1(8) . .
C12 C11 C15 C14 -1.1(8) . .
C10 C11 C15 C14 175.9(5) . .
N3 C2 N1 C1 0.3(6) . .
N3 C2 N1 Ag1 169.9(3) . .
N2 C1 N1 C2 -0.2(6) . .
N2 C1 N1 Ag1 -171.4(3) . .
O1 Ag1 N1 C2 165.3(4) . .
O4 Ag1 N1 C2 -57.0(5) . .
O1 Ag1 N1 C1 -26.5(7) . .
O4 Ag1 N1 C1 111.2(4) . .
N1 C1 N2 N3 0.1(6) . .
N1 C2 N3 N2 -0.3(6) . .
N1 C2 N3 C3 -177.2(5) . .
C1 N2 N3 C2 0.1(5) . .
C1 N2 N3 C3 177.4(4) . .
N4 C3 N3 C2 -123.6(5) . .
N4 C3 N3 N2 59.7(6) . .
N6 C4 N4 N5 -0.4(6) . .
C5 C4 N4 N5 -179.2(5) . .
N6 C4 N4 C3 -179.3(5) . .
C5 C4 N4 C3 1.9(9) . .
N3 C3 N4 C4 85.4(7) . .
N3 C3 N4 N5 -93.4(5) . .
N6 C10 N5 N4 0.2(6) . .
C11 C10 N5 N4 175.9(5) . .
C4 N4 N5 C10 0.1(6) . .
C3 N4 N5 C10 179.2(5) . .
N4 C4 N6 C10 0.5(6) . .
C5 C4 N6 C10 179.4(5) . .
N5 C10 N6 C4 -0.5(6) . .
C11 C10 N6 C4 -176.0(5) . .
C6 C5 N7 C9 1.0(9) . .
C4 C5 N7 C9 179.8(6) . .
C8 C9 N7 C5 0.6(10) . .
C15 C14 N8 C13 0.0(9) . .
C12 C13 N8 C14 -1.1(9) . .
O2 Mo1 O1 Ag1 174.5(3) . .
O12 Mo1 O1 Ag1 -78.6(3) 2_655 .
O3 Mo1 O1 Ag1 68.6(3) . .
O9 Mo1 O1 Ag1 1.1(7) 2_655 .
O10 Mo1 O1 Ag1 -4.5(3) 2_655 .
N1 Ag1 O1 Mo1 91.1(5) . .
O4 Ag1 O1 Mo1 -50.8(3) . .
O5 Mo2 O3 Mo1 -179.57(17) . .
O4 Mo2 O3 Mo1 72.9(2) . .
O7 Mo2 O3 Mo1 -51.8(3) . .
O10 Mo2 O3 Mo1 -20.08(16) 2_655 .
O6 Mo2 O3 Mo1 -93.34(18) . .
Mo3 Mo2 O3 Mo1 -19.5(2) . .
O2 Mo1 O3 Mo2 -176.88(19) . .
O1 Mo1 O3 Mo2 -70.2(2) . .
O12 Mo1 O3 Mo2 42.1(3) 2_655 .
O9 Mo1 O3 Mo2 91.57(18) 2_655 .
O10 Mo1 O3 Mo2 18.92(16) 2_655 .
O5 Mo2 O4 Ag1 -161.2(2) . .
O3 Mo2 O4 Ag1 -56.1(2) . .
O7 Mo2 O4 Ag1 97.2(2) . .
O10 Mo2 O4 Ag1 23.1(2) 2_655 .
O6 Mo2 O4 Ag1 55.5(7) . .
Mo3 Mo2 O4 Ag1 63.69(18) . .
N1 Ag1 O4 Mo2 -126.7(2) . .
O1 Ag1 O4 Mo2 39.3(2) . .
O13 Mo4 O6 Mo3 -68.80(17) . 2_655
O11 Mo4 O6 Mo3 -176.00(15) . 2_655
O12 Mo4 O6 Mo3 54.4(3) . 2_655
O10 Mo4 O6 Mo3 21.47(12) . 2_655
O7 Mo4 O6 Mo3 96.97(14) . 2_655
O13 Mo4 O6 Mo2 173.28(14) . .
O11 Mo4 O6 Mo2 66.09(16) . .
O12 Mo4 O6 Mo2 -63.5(3) . .
O10 Mo4 O6 Mo2 -96.45(13) . .
O7 Mo4 O6 Mo2 -20.95(11) . .
Mo3 Mo4 O6 Mo2 -117.92(18) 2_655 .
O5 Mo2 O6 Mo3 166.56(19) . 2_655
O4 Mo2 O6 Mo3 -48.8(7) . 2_655
O3 Mo2 O6 Mo3 64.96(16) . 2_655
O7 Mo2 O6 Mo3 -92.84(16) . 2_655
O10 Mo2 O6 Mo3 -14.75(13) 2_655 2_655
Mo3 Mo2 O6 Mo3 -57.12(12) . 2_655
O5 Mo2 O6 Mo4 -75.72(18) . .
O4 Mo2 O6 Mo4 68.9(6) . .
O3 Mo2 O6 Mo4 -177.32(14) . .
O7 Mo2 O6 Mo4 24.88(13) . .
O10 Mo2 O6 Mo4 102.97(14) 2_655 .
Mo3 Mo2 O6 Mo4 60.60(10) . .
O8 Mo3 O7 Mo2 75.16(19) . .
O9 Mo3 O7 Mo2 -178.05(15) . .
O6 Mo3 O7 Mo2 -64.0(3) 2_655 .
O10 Mo3 O7 Mo2 -21.91(14) 2_655 .
O10 Mo3 O7 Mo2 -99.58(16) . .
Mo4 Mo3 O7 Mo2 -23.52(18) 2_655 .
O8 Mo3 O7 Mo4 -171.87(16) . .
O9 Mo3 O7 Mo4 -65.08(17) . .
O6 Mo3 O7 Mo4 48.9(3) 2_655 .
O10 Mo3 O7 Mo4 91.06(15) 2_655 .
O10 Mo3 O7 Mo4 13.38(13) . .
Mo2 Mo3 O7 Mo4 113.0(2) . .
Mo4 Mo3 O7 Mo4 89.45(14) 2_655 .
O5 Mo2 O7 Mo3 -178.59(16) . .
O4 Mo2 O7 Mo3 -72.52(19) . .
O3 Mo2 O7 Mo3 53.1(3) . .
O10 Mo2 O7 Mo3 20.69(13) 2_655 .
O6 Mo2 O7 Mo3 97.20(16) . .
O5 Mo2 O7 Mo4 63.58(17) . .
O4 Mo2 O7 Mo4 169.65(15) . .
O3 Mo2 O7 Mo4 -64.7(3) . .
O10 Mo2 O7 Mo4 -97.14(13) 2_655 .
O6 Mo2 O7 Mo4 -20.63(11) . .
Mo3 Mo2 O7 Mo4 -117.8(2) . .
O13 Mo4 O7 Mo3 -40.2(5) . .
O11 Mo4 O7 Mo3 168.18(19) . .
O12 Mo4 O7 Mo3 65.41(17) . .
O6 Mo4 O7 Mo3 -91.54(17) . .
O10 Mo4 O7 Mo3 -14.01(13) . .
Mo3 Mo4 O7 Mo3 -56.19(13) 2_655 .
O13 Mo4 O7 Mo2 75.8(5) . .
O11 Mo4 O7 Mo2 -75.83(17) . .
O12 Mo4 O7 Mo2 -178.60(16) . .
O6 Mo4 O7 Mo2 24.44(13) . .
O10 Mo4 O7 Mo2 101.98(15) . .
Mo3 Mo4 O7 Mo2 59.80(11) 2_655 .
O8 Mo3 O9 Mo1 179.64(18) . 2_655
O7 Mo3 O9 Mo1 75.33(19) . 2_655
O6 Mo3 O9 Mo1 -77.14(18) 2_655 2_655
O10 Mo3 O9 Mo1 -0.3(4) 2_655 2_655
O10 Mo3 O9 Mo1 -1.18(16) . 2_655
Mo2 Mo3 O9 Mo1 73.8(2) . 2_655
Mo4 Mo3 O9 Mo1 -76.59(19) 2_655 2_655
O13 Mo4 O10 Mo3 78.19(15) . 2_655
O11 Mo4 O10 Mo3 -87.0(5) . 2_655
O12 Mo4 O10 Mo3 -179.89(14) . 2_655
O6 Mo4 O10 Mo3 -18.49(11) . 2_655
O7 Mo4 O10 Mo3 -93.88(12) . 2_655
O13 Mo4 O10 Mo2 -27.6(5) . 2_655
O11 Mo4 O10 Mo2 167.2(5) . 2_655
O12 Mo4 O10 Mo2 74.3(5) . 2_655
O6 Mo4 O10 Mo2 -124.3(5) . 2_655
O7 Mo4 O10 Mo2 160.3(6) . 2_655
Mo3 Mo4 O10 Mo2 -105.8(5) 2_655 2_655
O13 Mo4 O10 Mo3 -177.19(15) . .
O11 Mo4 O10 Mo3 17.6(5) . .
O12 Mo4 O10 Mo3 -75.27(13) . .
O6 Mo4 O10 Mo3 86.13(13) . .
O7 Mo4 O10 Mo3 10.74(10) . .
Mo3 Mo4 O10 Mo3 104.62(13) 2_655 .
O13 Mo4 O10 Mo1 -87.66(14) . 2_655
O11 Mo4 O10 Mo1 107.2(5) . 2_655
O12 Mo4 O10 Mo1 14.26(11) . 2_655
O6 Mo4 O10 Mo1 175.66(12) . 2_655
O7 Mo4 O10 Mo1 100.26(12) . 2_655
Mo3 Mo4 O10 Mo1 -165.86(14) 2_655 2_655
O9 Mo3 O10 Mo3 179.65(16) . 2_655
O7 Mo3 O10 Mo3 81.11(14) . 2_655
O6 Mo3 O10 Mo3 -81.46(14) 2_655 2_655
O10 Mo3 O10 Mo3 0.0 2_655 2_655
Mo2 Mo3 O10 Mo3 45.21(10) . 2_655
Mo4 Mo3 O10 Mo3 -46.52(10) 2_655 2_655
O9 Mo3 O10 Mo2 -85.56(14) . 2_655
O7 Mo3 O10 Mo2 175.90(15) . 2_655
O6 Mo3 O10 Mo2 13.33(12) 2_655 2_655
O10 Mo3 O10 Mo2 94.79(15) 2_655 2_655
Mo2 Mo3 O10 Mo2 140.00(10) . 2_655
Mo4 Mo3 O10 Mo2 48.27(9) 2_655 2_655
O9 Mo3 O10 Mo4 85.93(14) . .
O7 Mo3 O10 Mo4 -12.61(12) . .
O6 Mo3 O10 Mo4 -175.18(14) 2_655 .
O10 Mo3 O10 Mo4 -93.72(13) 2_655 .
Mo2 Mo3 O10 Mo4 -48.51(8) . .
Mo4 Mo3 O10 Mo4 -140.24(9) 2_655 .
O9 Mo3 O10 Mo1 0.92(12) . 2_655
O7 Mo3 O10 Mo1 -97.62(13) . 2_655
O6 Mo3 O10 Mo1 99.81(12) 2_655 2_655
O10 Mo3 O10 Mo1 -178.73(17) 2_655 2_655
Mo2 Mo3 O10 Mo1 -133.52(8) . 2_655
Mo4 Mo3 O10 Mo1 134.75(8) 2_655 2_655
O13 Mo4 O12 Mo1 68.6(2) . 2_655
O11 Mo4 O12 Mo1 177.80(17) . 2_655
O6 Mo4 O12 Mo1 -53.3(3) . 2_655
O10 Mo4 O12 Mo1 -21.19(16) . 2_655
O7 Mo4 O12 Mo1 -93.51(18) . 2_655
Mo3 Mo4 O12 Mo1 -21.3(2) 2_655 2_655
